data_7001909
loop_
_publ_author_name
'Baikie, Tom'
'Ng, George M. H.'
'Madhavi, S.'
'Pramana, Stevin S.'
'Blake, Kevin'
'Elcombe, Margaret'
'White, T. J.'

_publ_section_title
;
 The crystal chemistry of the alkaline-earth apatites
 A10(PO4)6CuxOy(H)z (A = Ca, Sr and Ba)
;
_journal_issue 34
_journal_name_full 'Dalton Transactions'
_journal_page_first 6722
_journal_page_last 6726
_journal_paper_doi 10.1039/b906639j
_journal_year 2009
_chemical_formula_sum 'Ba10 Cu0.9 H0.2 O26 P6'
_chemical_formula_weight 2032.92
_chemical_name_common 'Alkaline-earth Apatite'
_space_group_IT_number 176
_symmetry_Int_Tables_number 176
_symmetry_space_group_name_Hall '-P 6c'
_symmetry_space_group_name_H-M 'P 63/m'
_cell_angle_alpha 90
_cell_angle_beta 90
_cell_angle_gamma 120
_cell_formula_units_Z 1
_cell_length_a 10.2168(2)
_cell_length_b 10.2168(2)
_cell_length_c 7.7347(2)
_cell_measurement_reflns_used 255
_cell_measurement_temperature 298
_cell_volume 699.20(3)
_computing_cell_refinement 'TOPAS (Bruker, 2005)'
_computing_data_collection 'Shimadzu XRD 6000'
_computing_data_reduction 'TOPAS (Bruker, 2005)'
_computing_molecular_graphics
;ATOMS (Shape, 2004),
GFOURIER (Gonzales-Platas, J. & Rodriguez-Carvajal, J. (2006)
;
_computing_structure_refinement 'TOPAS (Bruker, 2005)'
_computing_structure_solution 'TOPAS (Bruker, 2005)'
_diffrn_ambient_temperature 298
_diffrn_detector 'He~3~ detector'
_diffrn_measurement_device_type local
_diffrn_radiation_monochromator 'Ge 115'
_diffrn_radiation_probe neutron
_diffrn_radiation_type neutron
_diffrn_radiation_wavelength 1.883
_diffrn_reflns_limit_h_max 8
_diffrn_reflns_limit_h_min 0
_diffrn_reflns_limit_k_max 8
_diffrn_reflns_limit_k_min 0
_diffrn_reflns_limit_l_max 7
_diffrn_reflns_limit_l_min 0
_diffrn_source_type 'HIFAR beamline HRPD'
_exptl_crystal_density_diffrn 4.828
_exptl_crystal_density_method 'not measured'
_exptl_crystal_F_000 37.4
_pd_meas_2theta_range_max 150.027
_pd_meas_2theta_range_min 0.027
_pd_meas_number_of_points 3001
_pd_meas_scan_method fixed
_pd_proc_2theta_range_max 150
_pd_proc_2theta_range_min 10
_pd_proc_info_excluded_regions '0.027 to 10 degrees unreliable due to background'
_pd_proc_ls_prof_R_factor 0.0620
_pd_proc_ls_prof_wR_expected 0.1445
_pd_proc_ls_prof_wR_factor 0.0803
_pd_proc_wavelength 1.883
_pd_spec_mounting 'vanadium can with He exchange gas'
_pd_spec_mount_mode reflection
_pd_spec_shape cylinder
_refine_ls_goodness_of_fit_all 0.56
_refine_ls_matrix_type full
_refine_ls_number_constraints 0
_refine_ls_number_parameters 36
_refine_ls_number_restraints 1
_refine_ls_weighting_scheme sigma
_cod_data_source_file b906639j.txt
_cod_data_source_block Ba10(PO4)6Cu0.90O1.80(OH)0.20
_cod_original_sg_symbol_H-M P63/m
_cod_original_formula_sum Ba10(PO4)6Cu0.90O1.80(OH)0.20
_cod_database_code 7001909

loop_
_symmetry_equiv_pos_as_xyz
'-x, -y, -z'
'-x, -y, z+1/2'
'-x+y, -x, -z+1/2'
'-x+y, -x, z'
'-y, x-y, -z+1/2'
'-y, x-y, z'
'y, -x+y, -z'
'y, -x+y, z+1/2'
'x-y, x, -z'
'x-y, x, z+1/2'
'x, y, -z+1/2'
'x, y, z'

loop_
_atom_site_label
_atom_site_type_symbol
_atom_site_symmetry_multiplicity
_atom_site_fract_x
_atom_site_fract_y
_atom_site_fract_z
_atom_site_occupancy
_atom_site_B_iso_or_equiv
Ba1 Ba 4 0.3333333 0.6666667 0.0017(8) 1 0.7(1)
Ba2 Ba 6 0.2629(6) 0.0176(6) 0.25 1 0.9(1)
P1 P 6 0.3689(5) 0.4026(6) 0.25 1 0.8(1)
O1 O 6 0.4796(5) 0.3412(5) 0.25 1 1.2(1)
O2 O 6 0.4578(5) 0.5774(5) 0.25 1 1.0(1)
O3 O 12 0.2670(4) 0.3478(4) 0.0886(4) 1 1.4(1)
O4 O 4 0 0 0.196(2) 0.50(1) 3.4(4)
Cu1 Cu 2 0 0 0 0.4544 3.4(4)
H H 4 0 0 0.0002(4) 0.05(1) 1

loop_
_atom_type_symbol
_atom_type_scat_length_neutron
_atom_type_scat_source
Ba 5.070 'International Tables for Crystallography Volume C'
P 5.130 'International Tables for Crystallography Volume C'
O 5.805 'International Tables for Crystallography Volume C'
Cu 7.718 'International Tables for Crystallography Volume C'
H -3.739 'International Tables for Crystallography Volume C'
